data_1564688
loop_
_publ_author_name
'Fan, Yunhao'
'Han, Mengmeng'
'Huang, Arui'
'Liao, Qiuyan'
'Tu, Jin'
'Liu, Xiuxing'
'Huang, Bohan'
'Li, Qianqian'
'Li, Zhen'

_publ_section_title
;
 Multi-photoresponsive triphenylethylene derivatives with photochromism,
 photodeformation and room temperature phosphorescence.
;
_journal_issue 1
_journal_name_full 'Materials horizons'
_journal_page_first 368
_journal_page_last 375
_journal_paper_doi 10.1039/d1mh01207j
_journal_volume 9
_journal_year 2022
_chemical_formula_moiety 'C21 H13 Br2 F3'
_chemical_formula_sum 'C21 H13 Br2 F3'
_chemical_formula_weight 482.13
_space_group_crystal_system monoclinic
_space_group_IT_number 14
_space_group_name_Hall '-P 2ybc'
_space_group_name_H-M_alt 'P 1 21/c 1'
_atom_sites_solution_hydrogens geom
_atom_sites_solution_primary iterative
_audit_creation_date 2021-06-07
_audit_creation_method
;
Olex2 1.3
(compiled 2020.11.12 svn.r5f609507 for OlexSys, GUI svn.r6272)
;
_audit_update_record
;
2021-07-06 deposited with the CCDC.	2021-09-06 downloaded from the CCDC.
;
_cell_angle_alpha 90
_cell_angle_beta 105.073(5)
_cell_angle_gamma 90
_cell_formula_units_Z 4
_cell_length_a 16.448(5)
_cell_length_b 6.0973(19)
_cell_length_c 19.528(6)
_cell_measurement_reflns_used 4032
_cell_measurement_temperature 296(2)
_cell_measurement_theta_max 30.45
_cell_measurement_theta_min 2.56
_cell_volume 1891.1(10)
_computing_cell_refinement 'SAINT v7.68A (Bruker, 2009)'
_computing_data_reduction 'SAINT v7.68A (Bruker, 2009)'
_computing_molecular_graphics 'Olex2 1.3 (Dolomanov et al., 2009)'
_computing_publication_material 'Olex2 1.3 (Dolomanov et al., 2009)'
_computing_structure_refinement 'SHELXL 2018/3 (Sheldrick, 2015)'
_computing_structure_solution 'olex2.solve 1.3 (Bourhis et al., 2015)'
_diffrn_ambient_temperature 296.15
_diffrn_measured_fraction_theta_full 0.996
_diffrn_measured_fraction_theta_max 0.995
_diffrn_measurement_device_type 'Bruker APEX-II CCD'
_diffrn_measurement_method '\f and \w scans'
_diffrn_radiation_monochromator graphite
_diffrn_radiation_type MoK\a
_diffrn_radiation_wavelength 0.71073
_diffrn_reflns_av_R_equivalents 0.0829
_diffrn_reflns_av_unetI/netI 0.0898
_diffrn_reflns_Laue_measured_fraction_full 0.996
_diffrn_reflns_Laue_measured_fraction_max 0.995
_diffrn_reflns_limit_h_max 20
_diffrn_reflns_limit_h_min -21
_diffrn_reflns_limit_k_max 7
_diffrn_reflns_limit_k_min -8
_diffrn_reflns_limit_l_max 25
_diffrn_reflns_limit_l_min -25
_diffrn_reflns_number 14925
_diffrn_reflns_point_group_measured_fraction_full 0.996
_diffrn_reflns_point_group_measured_fraction_max 0.995
_diffrn_reflns_theta_full 25.242
_diffrn_reflns_theta_max 27.999
_diffrn_reflns_theta_min 2.160
_diffrn_source_current 0.0
_diffrn_source_power 0.0
_diffrn_source_voltage 0.0
_diffrn_standards_number 0
_exptl_absorpt_coefficient_mu 4.316
_exptl_absorpt_correction_T_max 0.7461
_exptl_absorpt_correction_T_min 0.3124
_exptl_absorpt_correction_type none
_exptl_absorpt_process_details
;
SADABS-2008/1 (Bruker,2008) was used for absorption correction.
wR2(int) was 0.1607 before and 0.0783 after correction.
The Ratio of minimum to maximum transmission is 0.4187.
The \l/2 correction factor is 0.0015.
;
_exptl_crystal_colour 'clear light colourless'
_exptl_crystal_colour_lustre clear
_exptl_crystal_colour_modifier light
_exptl_crystal_colour_primary colourless
_exptl_crystal_density_diffrn 1.693
_exptl_crystal_description needle
_exptl_crystal_F_000 944
_exptl_crystal_size_max 0.1
_exptl_crystal_size_mid 0.03
_exptl_crystal_size_min 0.02
_refine_diff_density_max 0.831
_refine_diff_density_min -0.909
_refine_diff_density_rms 0.130
_refine_ls_extinction_method none
_refine_ls_goodness_of_fit_ref 1.031
_refine_ls_hydrogen_treatment constr
_refine_ls_matrix_type full
_refine_ls_number_parameters 263
_refine_ls_number_reflns 4519
_refine_ls_number_restraints 18
_refine_ls_restrained_S_all 1.031
_refine_ls_R_factor_all 0.1429
_refine_ls_R_factor_gt 0.0685
_refine_ls_shift/su_max 0.000
_refine_ls_shift/su_mean 0.000
_refine_ls_structure_factor_coef Fsqd
_refine_ls_weighting_details 'w=1/[\s^2^(Fo^2^)+(0.1176P)^2^+1.3072P] where P=(Fo^2^+2Fc^2^)/3'
_refine_ls_weighting_scheme calc
_refine_ls_wR_factor_gt 0.1851
_refine_ls_wR_factor_ref 0.2271
_reflns_Friedel_coverage 0.000
_reflns_number_gt 2480
_reflns_number_total 4519
_reflns_threshold_expression 'I > 2\s(I)'
_cod_data_source_file d1mh01207j2.cif
_cod_data_source_block mo_210517f_0m
_cod_depositor_comments 'Adding full bibliography for 1564683--1564688.cif.'
_cod_original_cell_volume 1891.0(10)
_cod_database_code 1564688
_shelx_shelxl_version_number 2018/3
_shelx_space_group_comment
;
The symmetry employed for this shelxl refinement is uniquely defined
by the following loop, which should always be used as a source of
symmetry information in preference to the above space-group names.
They are only intended as comments.
;
_shelx_estimated_absorpt_t_max 0.919
_shelx_estimated_absorpt_t_min 0.672
_olex2_refinement_description
;
1. Fixed Uiso
 At 1.2 times of:
  All C(H) groups
2. Uiso/Uaniso restraints and constraints
Uanis(F3) \\sim Ueq, Uanis(F1) \\sim Ueq: with sigma of 0.01 and sigma for
terminal atoms of 0.02
Uanis(F3) \\sim Ueq, Uanis(F1) \\sim Ueq, Uanis(F2) \\sim Ueq: with sigma of
0.01 and sigma for terminal atoms of 0.02
3. Others
 Sof(F1A)=Sof(F2A)=Sof(F3A)=1-FVAR(1)
 Sof(F1)=Sof(F2)=Sof(F3)=FVAR(1)
4.a Aromatic/amide H refined with riding coordinates:
 C3(H3), C4(H4), C5(H5), C6(H6), C7(H7), C11(H11), C12(H12), C14(H14),
 C15(H15), C16(H16), C18(H18), C19(H19), C21(H21)
;
_olex2_submission_special_instructions 'No special instructions were received'

loop_
_space_group_symop_operation_xyz
'x, y, z'
'-x, y+1/2, -z+1/2'
'-x, -y, -z'
'x, -y-1/2, z-1/2'

loop_
_atom_site_label
_atom_site_type_symbol
_atom_site_fract_x
_atom_site_fract_y
_atom_site_fract_z
_atom_site_U_iso_or_equiv
_atom_site_adp_type
_atom_site_occupancy
_atom_site_site_symmetry_order
_atom_site_calc_flag
_atom_site_refinement_flags_posn
_atom_site_refinement_flags_adp
_atom_site_refinement_flags_occupancy
_atom_site_disorder_assembly
_atom_site_disorder_group
Br1 Br 0.18617(6) 1.32355(12) 0.60457(4) 0.0632(3) Uani 1 1 d . . . . .
C1 C 0.4183(5) 0.7268(16) 0.4201(3) 0.059(2) Uani 1 1 d . . . . .
F1 F 0.4553(19) 0.943(4) 0.4321(18) 0.086(7) Uani 0.46(6) 1 d . U P A 1
F1A F 0.475(2) 0.851(10) 0.4235(14) 0.145(17) Uani 0.54(6) 1 d . . P A 2
Br2 Br -0.03537(5) 0.83849(16) 0.09763(4) 0.0779(4) Uani 1 1 d . . . . .
C2 C 0.3645(4) 0.6757(9) 0.2880(3) 0.0355(13) Uani 1 1 d . . . . .
F2 F 0.400(2) 0.669(7) 0.4792(19) 0.075(9) Uani 0.46(6) 1 d . U P A 2
F2A F 0.398(2) 0.735(6) 0.4815(13) 0.069(7) Uani 0.54(6) 1 d . . P A 3
C3 C 0.3951(4) 0.4699(11) 0.2760(3) 0.0485(16) Uani 1 1 d . . . . .
H3 H 0.403761 0.363490 0.311288 0.058 Uiso 1 1 calc R U . . .
F3 F 0.4808(10) 0.633(7) 0.4157(8) 0.070(7) Uani 0.46(6) 1 d . U P A 1
F3A F 0.457(2) 0.512(7) 0.4205(10) 0.112(10) Uani 0.54(6) 1 d . . P A 2
C4 C 0.4127(4) 0.4231(13) 0.2125(4) 0.0561(18) Uani 1 1 d . . . . .
H4 H 0.432790 0.284967 0.204990 0.067 Uiso 1 1 calc R U . . .
C5 C 0.4010(4) 0.5773(15) 0.1604(4) 0.0593(19) Uani 1 1 d . . . . .
H5 H 0.412804 0.544134 0.117555 0.071 Uiso 1 1 calc R U . . .
C6 C 0.3721(5) 0.7789(13) 0.1711(4) 0.0546(18) Uani 1 1 d . . . . .
H6 H 0.364272 0.883781 0.135420 0.065 Uiso 1 1 calc R U . . .
C7 C 0.3540(4) 0.8302(10) 0.2343(3) 0.0417(14) Uani 1 1 d . . . . .
H7 H 0.334658 0.969815 0.240986 0.050 Uiso 1 1 calc R U . . .
C8 C 0.3438(4) 0.7380(10) 0.3550(3) 0.0367(13) Uani 1 1 d . . . . .
C9 C 0.2707(4) 0.8188(9) 0.3599(3) 0.0357(13) Uani 1 1 d . . . . .
C10 C 0.2550(4) 0.9297(10) 0.4228(3) 0.0358(13) Uani 1 1 d . . . . .
C11 C 0.2906(4) 1.1324(11) 0.4441(3) 0.0493(17) Uani 1 1 d . . . . .
H11 H 0.328322 1.192437 0.421203 0.059 Uiso 1 1 calc R U . . .
C12 C 0.2713(4) 1.2470(11) 0.4985(3) 0.0479(16) Uani 1 1 d . . . . .
H12 H 0.295390 1.383519 0.511950 0.057 Uiso 1 1 calc R U . . .
C13 C 0.2160(4) 1.1574(10) 0.5326(3) 0.0405(14) Uani 1 1 d . . . . .
C14 C 0.1800(4) 0.9568(10) 0.5134(3) 0.0429(15) Uani 1 1 d . . . . .
H14 H 0.143672 0.895815 0.537646 0.051 Uiso 1 1 calc R U . . .
C15 C 0.1983(4) 0.8467(9) 0.4576(3) 0.0397(14) Uani 1 1 d . . . . .
H15 H 0.172032 0.713447 0.443045 0.048 Uiso 1 1 calc R U . . .
C16 C 0.1417(4) 1.0002(10) 0.2825(3) 0.0421(15) Uani 1 1 d . . . . .
H16 H 0.152635 1.119797 0.313107 0.051 Uiso 1 1 calc R U . . .
C17 C 0.1938(4) 0.8192(9) 0.2971(3) 0.0350(13) Uani 1 1 d . . . . .
C18 C 0.1719(4) 0.6372(10) 0.2519(3) 0.0418(15) Uani 1 1 d . . . . .
H18 H 0.204260 0.510255 0.261514 0.050 Uiso 1 1 calc R U . . .
C19 C 0.1037(4) 0.6435(11) 0.1940(3) 0.0469(16) Uani 1 1 d . . . . .
H19 H 0.089824 0.521814 0.164548 0.056 Uiso 1 1 calc R U . . .
C20 C 0.0562(4) 0.8305(11) 0.1799(3) 0.0421(15) Uani 1 1 d . . . . .
C21 C 0.0731(4) 1.0080(11) 0.2231(3) 0.0464(16) Uani 1 1 d . . . . .
H21 H 0.039528 1.132730 0.213155 0.056 Uiso 1 1 calc R U . . .

loop_
_atom_site_aniso_label
_atom_site_aniso_U_11
_atom_site_aniso_U_22
_atom_site_aniso_U_33
_atom_site_aniso_U_23
_atom_site_aniso_U_13
_atom_site_aniso_U_12
Br1 0.0823(6) 0.0608(5) 0.0567(4) -0.0209(4) 0.0363(4) -0.0087(4)
C1 0.042(4) 0.100(6) 0.032(3) -0.001(4) 0.006(3) 0.009(5)
F1 0.066(10) 0.096(11) 0.083(10) -0.019(8) -0.002(7) -0.017(9)
F1A 0.087(18) 0.26(4) 0.075(11) 0.03(2) -0.007(11) -0.12(3)
Br2 0.0518(5) 0.1031(8) 0.0643(5) 0.0068(5) -0.0109(4) -0.0017(5)
C2 0.031(3) 0.037(3) 0.038(3) -0.004(3) 0.007(2) 0.001(3)
F2 0.051(9) 0.107(18) 0.064(12) 0.041(11) 0.011(8) 0.011(11)
F2A 0.073(10) 0.103(16) 0.028(6) 0.004(8) 0.009(6) 0.026(10)
C3 0.050(4) 0.040(4) 0.056(4) 0.003(3) 0.015(3) 0.010(3)
F3 0.043(8) 0.094(15) 0.065(7) -0.009(9) -0.002(6) 0.024(9)
F3A 0.116(15) 0.099(18) 0.082(8) -0.023(9) -0.046(8) 0.069(15)
C4 0.044(4) 0.057(4) 0.069(5) -0.011(4) 0.018(3) 0.010(4)
C5 0.049(4) 0.083(5) 0.052(4) -0.017(4) 0.024(3) 0.000(4)
C6 0.058(4) 0.066(5) 0.045(4) 0.008(3) 0.021(3) 0.013(4)
C7 0.035(3) 0.046(4) 0.042(3) 0.000(3) 0.007(3) 0.005(3)
C8 0.043(4) 0.036(3) 0.030(3) -0.001(2) 0.005(2) -0.004(3)
C9 0.037(3) 0.033(3) 0.037(3) -0.004(2) 0.009(2) -0.004(3)
C10 0.036(3) 0.041(3) 0.030(3) -0.004(2) 0.008(2) -0.005(3)
C11 0.056(4) 0.056(4) 0.044(3) -0.010(3) 0.029(3) -0.025(3)
C12 0.057(4) 0.039(3) 0.051(4) -0.009(3) 0.020(3) -0.020(3)
C13 0.051(4) 0.042(4) 0.030(3) -0.007(3) 0.012(3) 0.001(3)
C14 0.048(4) 0.040(4) 0.043(3) 0.001(3) 0.018(3) -0.007(3)
C15 0.046(4) 0.034(3) 0.040(3) -0.001(3) 0.012(3) -0.009(3)
C16 0.056(4) 0.039(3) 0.033(3) -0.004(3) 0.014(3) 0.014(3)
C17 0.039(3) 0.035(3) 0.032(3) -0.003(2) 0.012(2) -0.001(3)
C18 0.035(3) 0.037(3) 0.052(3) -0.009(3) 0.010(3) 0.006(3)
C19 0.044(4) 0.047(4) 0.048(3) -0.014(3) 0.009(3) -0.006(3)
C20 0.035(3) 0.055(4) 0.037(3) 0.006(3) 0.010(2) -0.001(3)
C21 0.050(4) 0.047(4) 0.045(3) 0.008(3) 0.019(3) 0.010(3)

loop_
_atom_type_symbol
_atom_type_description
_atom_type_scat_dispersion_real
_atom_type_scat_dispersion_imag
_atom_type_scat_source
C C 0.0033 0.0016 'International Tables Vol C Tables 4.2.6.8 and 6.1.1.4'
H H 0.0000 0.0000 'International Tables Vol C Tables 4.2.6.8 and 6.1.1.4'
Br Br -0.2901 2.4595 'International Tables Vol C Tables 4.2.6.8 and 6.1.1.4'
F F 0.0171 0.0103 'International Tables Vol C Tables 4.2.6.8 and 6.1.1.4'

loop_
_geom_angle_atom_site_label_1
_geom_angle_atom_site_label_2
_geom_angle_atom_site_label_3
_geom_angle
_geom_angle_site_symmetry_1
_geom_angle_site_symmetry_3
_geom_angle_publ_flag
F1 C1 C8 107.9(15) . . ?
F1A C1 F2 118(2) . . ?
F1A C1 F3A 104(2) . . ?
F1A C1 C8 117.7(16) . . ?
F2 C1 F3A 87.4(18) . . ?
F2 C1 C8 115.3(18) . . ?
F2A C1 C8 114.9(16) . . ?
F3 C1 F1 97(2) . . ?
F3 C1 C8 118.8(10) . . ?
F3A C1 C8 107.5(11) . . ?
C3 C2 C8 123.7(5) . . ?
C7 C2 C3 117.6(6) . . ?
C7 C2 C8 118.7(5) . . ?
C2 C3 H3 119.7 . . ?
C4 C3 C2 120.5(6) . . ?
C4 C3 H3 119.7 . . ?
C3 C4 H4 119.7 . . ?
C5 C4 C3 120.5(7) . . ?
C5 C4 H4 119.7 . . ?
C4 C5 H5 120.0 . . ?
C6 C5 C4 120.0(6) . . ?
C6 C5 H5 120.0 . . ?
C5 C6 H6 119.7 . . ?
C5 C6 C7 120.7(7) . . ?
C7 C6 H6 119.7 . . ?
C2 C7 H7 119.7 . . ?
C6 C7 C2 120.6(6) . . ?
C6 C7 H7 119.7 . . ?
C2 C8 C1 114.0(5) . . ?
C9 C8 C1 120.3(5) . . ?
C9 C8 C2 125.4(5) . . ?
C8 C9 C10 125.9(5) . . ?
C8 C9 C17 121.6(5) . . ?
C10 C9 C17 112.4(5) . . ?
C11 C10 C9 120.4(5) . . ?
C11 C10 C15 117.6(5) . . ?
C15 C10 C9 121.7(5) . . ?
C10 C11 H11 119.3 . . ?
C12 C11 C10 121.5(6) . . ?
C12 C11 H11 119.3 . . ?
C11 C12 H12 120.4 . . ?
C13 C12 C11 119.2(6) . . ?
C13 C12 H12 120.4 . . ?
C12 C13 Br1 118.6(5) . . ?
C14 C13 Br1 120.2(5) . . ?
C14 C13 C12 121.2(6) . . ?
C13 C14 H14 120.6 . . ?
C13 C14 C15 118.9(6) . . ?
C15 C14 H14 120.6 . . ?
C10 C15 H15 119.2 . . ?
C14 C15 C10 121.6(6) . . ?
C14 C15 H15 119.2 . . ?
C17 C16 H16 119.2 . . ?
C17 C16 C21 121.6(6) . . ?
C21 C16 H16 119.2 . . ?
C16 C17 C9 120.7(5) . . ?
C16 C17 C18 117.3(5) . . ?
C18 C17 C9 122.0(5) . . ?
C17 C18 H18 119.5 . . ?
C19 C18 C17 121.1(6) . . ?
C19 C18 H18 119.5 . . ?
C18 C19 H19 120.3 . . ?
C20 C19 C18 119.4(6) . . ?
C20 C19 H19 120.3 . . ?
C19 C20 Br2 118.5(5) . . ?
C21 C20 Br2 119.7(5) . . ?
C21 C20 C19 121.8(6) . . ?
C16 C21 H21 120.6 . . ?
C20 C21 C16 118.8(6) . . ?
C20 C21 H21 120.6 . . ?

loop_
_geom_bond_atom_site_label_1
_geom_bond_atom_site_label_2
_geom_bond_distance
_geom_bond_site_symmetry_2
_geom_bond_publ_flag
Br1 C13 1.898(6) . ?
C1 F1 1.45(3) . ?
C1 F1A 1.19(2) . ?
C1 F2 1.31(4) . ?
C1 F2A 1.32(3) . ?
C1 F3 1.20(2) . ?
C1 F3A 1.45(2) . ?
C1 C8 1.520(8) . ?
Br2 C20 1.896(6) . ?
C2 C3 1.394(8) . ?
C2 C7 1.387(8) . ?
C2 C8 1.484(8) . ?
C3 H3 0.9300 . ?
C3 C4 1.376(9) . ?
C4 H4 0.9300 . ?
C4 C5 1.360(11) . ?
C5 H5 0.9300 . ?
C5 C6 1.353(11) . ?
C6 H6 0.9300 . ?
C6 C7 1.378(9) . ?
C7 H7 0.9300 . ?
C8 C9 1.326(8) . ?
C9 C10 1.482(8) . ?
C9 C17 1.516(8) . ?
C10 C11 1.384(9) . ?
C10 C15 1.385(8) . ?
C11 H11 0.9300 . ?
C11 C12 1.375(9) . ?
C12 H12 0.9300 . ?
C12 C13 1.373(9) . ?
C13 C14 1.368(9) . ?
C14 H14 0.9300 . ?
C14 C15 1.379(8) . ?
C15 H15 0.9300 . ?
C16 H16 0.9300 . ?
C16 C17 1.380(8) . ?
C16 C21 1.394(9) . ?
C17 C18 1.405(8) . ?
C18 H18 0.9300 . ?
C18 C19 1.371(9) . ?
C19 H19 0.9300 . ?
C19 C20 1.369(9) . ?
C20 C21 1.355(9) . ?
C21 H21 0.9300 . ?

loop_
_geom_torsion_atom_site_label_1
_geom_torsion_atom_site_label_2
_geom_torsion_atom_site_label_3
_geom_torsion_atom_site_label_4
_geom_torsion
_geom_torsion_site_symmetry_1
_geom_torsion_site_symmetry_2
_geom_torsion_site_symmetry_3
_geom_torsion_site_symmetry_4
_geom_torsion_publ_flag
Br1 C13 C14 C15 175.5(5) . . . . ?
C1 C8 C9 C10 8.2(10) . . . . ?
C1 C8 C9 C17 -176.1(6) . . . . ?
F1 C1 C8 C2 94.5(14) . . . . ?
F1 C1 C8 C9 -79.1(14) . . . . ?
F1A C1 C8 C2 66(4) . . . . ?
F1A C1 C8 C9 -108(4) . . . . ?
Br2 C20 C21 C16 -178.8(5) . . . . ?
C2 C3 C4 C5 0.4(11) . . . . ?
C2 C8 C9 C10 -164.6(6) . . . . ?
C2 C8 C9 C17 11.0(9) . . . . ?
F2 C1 C8 C2 -147(2) . . . . ?
F2 C1 C8 C9 40(2) . . . . ?
F2A C1 C8 C2 -166.0(18) . . . . ?
F2A C1 C8 C9 20(2) . . . . ?
C3 C2 C7 C6 1.1(9) . . . . ?
C3 C2 C8 C1 60.7(8) . . . . ?
C3 C2 C8 C9 -126.1(7) . . . . ?
C3 C4 C5 C6 0.2(11) . . . . ?
F3 C1 C8 C2 -14(2) . . . . ?
F3 C1 C8 C9 173(2) . . . . ?
F3A C1 C8 C2 -51(2) . . . . ?
F3A C1 C8 C9 135(2) . . . . ?
C4 C5 C6 C7 -0.2(11) . . . . ?
C5 C6 C7 C2 -0.5(11) . . . . ?
C7 C2 C3 C4 -1.1(9) . . . . ?
C7 C2 C8 C1 -118.5(7) . . . . ?
C7 C2 C8 C9 54.7(9) . . . . ?
C8 C2 C3 C4 179.8(6) . . . . ?
C8 C2 C7 C6 -179.6(6) . . . . ?
C8 C9 C10 C11 67.9(9) . . . . ?
C8 C9 C10 C15 -118.7(7) . . . . ?
C8 C9 C17 C16 -137.5(6) . . . . ?
C8 C9 C17 C18 43.0(8) . . . . ?
C9 C10 C11 C12 174.4(6) . . . . ?
C9 C10 C15 C14 -176.0(6) . . . . ?
C9 C17 C18 C19 -177.7(6) . . . . ?
C10 C9 C17 C16 38.7(7) . . . . ?
C10 C9 C17 C18 -140.8(6) . . . . ?
C10 C11 C12 C13 0.5(11) . . . . ?
C11 C10 C15 C14 -2.4(9) . . . . ?
C11 C12 C13 Br1 -177.2(5) . . . . ?
C11 C12 C13 C14 0.0(11) . . . . ?
C12 C13 C14 C15 -1.6(10) . . . . ?
C13 C14 C15 C10 2.9(10) . . . . ?
C15 C10 C11 C12 0.7(10) . . . . ?
C16 C17 C18 C19 2.8(9) . . . . ?
C17 C9 C10 C11 -108.1(6) . . . . ?
C17 C9 C10 C15 65.3(7) . . . . ?
C17 C16 C21 C20 1.9(9) . . . . ?
C17 C18 C19 C20 0.1(10) . . . . ?
C18 C19 C20 Br2 177.8(5) . . . . ?
C18 C19 C20 C21 -2.2(10) . . . . ?
C19 C20 C21 C16 1.2(9) . . . . ?
C21 C16 C17 C9 176.7(5) . . . . ?
C21 C16 C17 C18 -3.8(9) . . . . ?
